data_2214196
loop_
_publ_author_name
'Slawin, Alexandra M. Z.'
'Waddell, Paul G.'
'Woollins, J. Derek'

_publ_section_title
;
 <i>cis</i>-Dichloridobis(methoxydiphenylphosphino)platinum(II)
;
_journal_coeditor_code GG2017
_journal_issue 7
_journal_name_full 'Acta Crystallographica Section E'
_journal_page_first m2018
_journal_page_last m2018
_journal_paper_doi 10.1107/S1600536807031005
_journal_volume 63
_journal_year 2007
_chemical_formula_iupac '[Pt Cl2 (C13 H13 O P)2]'
_chemical_formula_moiety 'C26 H26 Cl2 O2 P2 Pt'
_chemical_formula_sum 'C26 H26 Cl2 O2 P2 Pt'
_chemical_formula_weight 698.43
_chemical_name_systematic
;
<i>cis</i>-Dichloridobis(methoxydiphenylphosphino)platinum(II)
;
_space_group_IT_number 14
_symmetry_cell_setting monoclinic
_symmetry_space_group_name_Hall '-P 2yn'
_symmetry_space_group_name_H-M 'P 1 21/n 1'
_cell_angle_alpha 90.0000
_cell_angle_beta 93.5316(11)
_cell_angle_gamma 90.0000
_cell_formula_units_Z 4
_cell_length_a 12.4262(6)
_cell_length_b 13.6280(7)
_cell_length_c 15.0494(8)
_cell_measurement_reflns_used 23439
_cell_measurement_temperature 125.1
_cell_measurement_theta_max 27.6
_cell_measurement_theta_min 3.1
_cell_volume 2543.7(2)
_computing_cell_refinement 'PROCESS-AUTO (Rigaku, 1998)'
_computing_data_collection 'SCXmini Software (Rigaku/MSC, 2006)'
_computing_data_reduction PROCESS-AUTO
_computing_molecular_graphics 'CrystalStructure (Rigaku/MSC, 2006)'
_computing_publication_material CrystalStructure
_computing_structure_refinement 'SHELXL97 (Sheldrick, 1997)'
_computing_structure_solution 'SHELXS97 (Sheldrick, 1997)'
_diffrn_detector_area_resol_mean 6.85
_diffrn_measured_fraction_theta_full 0.998
_diffrn_measured_fraction_theta_max 0.998
_diffrn_measurement_device_type 'Rigaku SCXmini'
_diffrn_measurement_method \w
_diffrn_radiation_type 'Mo K\a'
_diffrn_radiation_wavelength 0.71075
_diffrn_reflns_av_R_equivalents 0.057
_diffrn_reflns_limit_h_max 16
_diffrn_reflns_limit_h_min -16
_diffrn_reflns_limit_k_max 17
_diffrn_reflns_limit_k_min -17
_diffrn_reflns_limit_l_max 19
_diffrn_reflns_limit_l_min -19
_diffrn_reflns_number 26133
_diffrn_reflns_theta_full 27.48
_diffrn_reflns_theta_max 27.48
_exptl_absorpt_coefficient_mu 5.852
_exptl_absorpt_correction_T_max 0.495
_exptl_absorpt_correction_T_min 0.377
_exptl_absorpt_correction_type multi-scan
_exptl_absorpt_process_details '(ABSCOR; Higashi, 1995)'
_exptl_crystal_colour colorless
_exptl_crystal_density_diffrn 1.824
_exptl_crystal_density_method 'not measured'
_exptl_crystal_description prism
_exptl_crystal_F_000 1360.00
_exptl_crystal_size_max 0.25
_exptl_crystal_size_mid 0.15
_exptl_crystal_size_min 0.12
_refine_diff_density_max 0.99
_refine_diff_density_min -1.02
_refine_ls_extinction_method none
_refine_ls_goodness_of_fit_ref 1.133
_refine_ls_hydrogen_treatment constr
_refine_ls_number_parameters 299
_refine_ls_number_reflns 5827
_refine_ls_R_factor_gt 0.0405
_refine_ls_shift/su_max 0.0020
_refine_ls_structure_factor_coef Fsqd
_refine_ls_weighting_details 'w = 1/[\s^2^(Fo^2^)+(0.0124P)^2^+7.7753P] where P=(Fo^2^+2Fc^2^)/3'
_refine_ls_weighting_scheme calc
_refine_ls_wR_factor_ref 0.0621
_reflns_number_gt 4910
_reflns_number_total 5827
_reflns_threshold_expression F^2^>2\s(F^2^)
_cod_data_source_file gg2017.cif
_cod_data_source_block I
_cod_depositor_comments
;
The following automatic conversions were performed:
'_symmetry_cell_setting' value 'Monoclinic' changed to 'monoclinic'
according to '/home/saulius/struct/CIF-dictionaries/cif_core.dic'
dictionary named 'cif_core.dic' version 2.4.1 from 2010-06-29.

Automatic conversion script
Id: cif_fix_enum 1527 2010-12-29 10:47:43Z saulius 

The following automatic conversions were performed:

'_symmetry_cell_setting' value 'Monoclinic' changed to 'monoclinic'
according to /home/saulius/struct/CIF-dictionaries/cif_core.dic
dictionary named 'cif_core.dic' version 2.4.1 from 2010-06-29.

Automatic conversion script
Id: cif_fix_values 1715 2011-07-08 13:25:40Z adriana 
;
_cod_original_sg_symbol_H-M 'P 21/n'
_cod_database_code 2214196
_cod_database_fobs_code 2214196

loop_
_symmetry_equiv_pos_site_id
_symmetry_equiv_pos_as_xyz
1 +X,+Y,+Z
2 1/2-X,1/2+Y,1/2-Z
3 -X,-Y,-Z
4 1/2+X,1/2-Y,1/2+Z

loop_
_atom_site_type_symbol
_atom_site_label
_atom_site_fract_x
_atom_site_fract_y
_atom_site_fract_z
_atom_site_U_iso_or_equiv
_atom_site_adp_type
_atom_site_calc_flag
_atom_site_refinement_flags
_atom_site_occupancy
Pt Pt(1) 0.075336(15) 0.162861(13) 0.837844(12) 0.01364(4) Uani d . 1.00
Cl Cl(1) 0.10233(10) 0.03053(9) 0.73956(8) 0.0204(2) Uani d . 1.00
Cl Cl(2) -0.11089(10) 0.12977(9) 0.82742(9) 0.0229(2) Uani d . 1.00
P P(1) 0.25475(9) 0.16303(10) 0.85328(8) 0.0146(2) Uani d . 1.00
P P(2) 0.04528(10) 0.29335(9) 0.92198(8) 0.0135(2) Uani d . 1.00
O O(1) 0.3161(2) 0.1781(2) 0.7644(2) 0.0205(7) Uani d . 1.00
O O(2) 0.1320(2) 0.3806(2) 0.9213(2) 0.0162(7) Uani d . 1.00
C C(1) 0.3066(3) 0.0446(3) 0.8932(3) 0.0165(10) Uani d . 1.00
C C(2) 0.4104(4) 0.0170(3) 0.8755(3) 0.0229(11) Uani d . 1.00
C C(3) 0.4538(4) -0.0690(3) 0.9111(3) 0.0261(12) Uani d . 1.00
C C(4) 0.3943(4) -0.1272(3) 0.9644(3) 0.0277(12) Uani d . 1.00
C C(5) 0.2914(4) -0.0996(3) 0.9842(3) 0.0285(12) Uani d . 1.00
C C(6) 0.2473(4) -0.0138(3) 0.9477(3) 0.0238(11) Uani d . 1.00
C C(7) 0.3255(3) 0.2451(3) 0.9318(3) 0.0161(10) Uani d . 1.00
C C(8) 0.3143(3) 0.2328(3) 1.0229(3) 0.0182(10) Uani d . 1.00
C C(9) 0.3715(4) 0.2924(3) 1.0838(3) 0.0267(12) Uani d . 1.00
C C(10) 0.4417(4) 0.3621(3) 1.0537(4) 0.0279(13) Uani d . 1.00
C C(11) 0.4526(4) 0.3749(3) 0.9635(3) 0.0273(12) Uani d . 1.00
C C(12) 0.3945(3) 0.3163(3) 0.9024(3) 0.0219(11) Uani d . 1.00
C C(13) 0.2720(4) 0.2348(4) 0.6905(3) 0.0297(13) Uani d . 1.00
C C(14) 0.0499(3) 0.2684(3) 1.0394(3) 0.0156(10) Uani d . 1.00
C C(15) 0.0338(3) 0.1735(3) 1.0697(3) 0.0221(11) Uani d . 1.00
C C(16) 0.0487(4) 0.1518(4) 1.1591(3) 0.0287(12) Uani d . 1.00
C C(17) 0.0785(4) 0.2256(4) 1.2200(3) 0.0271(12) Uani d . 1.00
C C(18) 0.0940(4) 0.3196(4) 1.1909(3) 0.0267(12) Uani d . 1.00
C C(19) 0.0800(3) 0.3427(3) 1.1010(3) 0.0193(10) Uani d . 1.00
C C(20) -0.0821(3) 0.3548(3) 0.8926(3) 0.0167(10) Uani d . 1.00
C C(21) -0.1502(4) 0.3860(3) 0.9576(3) 0.0201(11) Uani d . 1.00
C C(22) -0.2438(4) 0.4369(3) 0.9331(3) 0.0264(12) Uani d . 1.00
C C(23) -0.2699(4) 0.4580(3) 0.8444(3) 0.0251(12) Uani d . 1.00
C C(24) -0.2024(4) 0.4278(3) 0.7794(3) 0.0246(12) Uani d . 1.00
C C(25) -0.1105(4) 0.3757(3) 0.8035(3) 0.0206(11) Uani d . 1.00
C C(26) 0.1466(4) 0.4373(3) 0.8418(3) 0.0242(11) Uani d . 1.00
H H(30) 0.2260 0.2868 0.7123 0.036 Uiso c R 1.00
H H(2) 0.4519 0.0571 0.8389 0.028 Uiso c R 1.00
H H(3) 0.5249 -0.0879 0.8987 0.031 Uiso c R 1.00
H H(4) 0.4242 -0.1867 0.9877 0.033 Uiso c R 1.00
H H(5) 0.2513 -0.1389 1.0225 0.034 Uiso c R 1.00
H H(6) 0.1762 0.0049 0.9602 0.029 Uiso c R 1.00
H H(31) 0.2291 0.1921 0.6497 0.036 Uiso c R 1.00
H H(8) 0.2675 0.1836 1.0432 0.022 Uiso c R 1.00
H H(9) 0.3625 0.2855 1.1458 0.032 Uiso c R 1.00
H H(10) 0.4828 0.4014 1.0954 0.033 Uiso c R 1.00
H H(11) 0.4998 0.4239 0.9435 0.033 Uiso c R 1.00
H H(12) 0.4021 0.3249 0.8405 0.026 Uiso c R 1.00
H H(33) 0.3308 0.2642 0.6591 0.036 Uiso c R 1.00
H H(28) 0.2017 0.4061 0.8075 0.029 Uiso c R 1.00
H H(15) 0.0125 0.1232 1.0285 0.026 Uiso c R 1.00
H H(16) 0.0387 0.0866 1.1792 0.034 Uiso c R 1.00
H H(17) 0.0881 0.2107 1.2816 0.033 Uiso c R 1.00
H H(18) 0.1144 0.3695 1.2326 0.032 Uiso c R 1.00
H H(19) 0.0906 0.4079 1.0813 0.023 Uiso c R 1.00
H H(21) -0.1321 0.3723 1.0186 0.024 Uiso c R 1.00
H H(22) -0.2902 0.4575 0.9774 0.032 Uiso c R 1.00
H H(23) -0.3341 0.4932 0.8279 0.030 Uiso c R 1.00
H H(24) -0.2197 0.4431 0.7187 0.029 Uiso c R 1.00
H H(25) -0.0656 0.3535 0.7587 0.025 Uiso c R 1.00
H H(26) 0.1697 0.5039 0.8585 0.029 Uiso c R 1.00
H H(27) 0.0784 0.4402 0.8057 0.029 Uiso c R 1.00

loop_
_atom_site_aniso_label
_atom_site_aniso_U_11
_atom_site_aniso_U_22
_atom_site_aniso_U_33
_atom_site_aniso_U_12
_atom_site_aniso_U_13
_atom_site_aniso_U_23
Pt(1) 0.01313(9) 0.01225(9) 0.01551(9) 0.00037(9) 0.00053(6) -0.00182(9)
Cl(1) 0.0223(6) 0.0175(6) 0.0212(6) 0.0008(5) 0.0010(5) -0.0066(4)
Cl(2) 0.0150(6) 0.0211(6) 0.0326(7) -0.0030(4) 0.0014(5) -0.0064(5)
P(1) 0.0142(5) 0.0143(5) 0.0155(5) 0.0010(5) 0.0013(4) -0.0010(5)
P(2) 0.0130(6) 0.0122(6) 0.0155(6) 0.0007(4) 0.0014(5) 0.0005(4)
O(1) 0.0209(18) 0.024(2) 0.0172(17) 0.0041(15) 0.0050(14) 0.0029(14)
O(2) 0.0180(17) 0.0141(16) 0.0167(17) -0.0023(14) 0.0024(14) 0.0011(13)
C(1) 0.018(2) 0.015(2) 0.016(2) 0.005(2) -0.001(2) -0.0011(19)
C(2) 0.023(2) 0.026(2) 0.020(2) 0.005(2) -0.001(2) -0.006(2)
C(3) 0.024(2) 0.028(3) 0.026(3) 0.014(2) -0.003(2) -0.008(2)
C(4) 0.036(3) 0.019(2) 0.027(3) 0.010(2) -0.005(2) -0.004(2)
C(5) 0.041(3) 0.019(2) 0.026(3) -0.001(2) 0.002(2) 0.003(2)
C(6) 0.021(2) 0.018(2) 0.032(3) 0.006(2) 0.006(2) -0.001(2)
C(7) 0.012(2) 0.017(2) 0.020(2) 0.0057(19) -0.001(2) -0.002(2)
C(8) 0.014(2) 0.015(2) 0.025(2) 0.003(2) -0.002(2) 0.001(2)
C(9) 0.032(3) 0.029(3) 0.018(2) 0.012(2) -0.007(2) -0.003(2)
C(10) 0.021(2) 0.019(2) 0.042(3) 0.004(2) -0.012(2) -0.015(2)
C(11) 0.022(2) 0.017(2) 0.043(3) -0.002(2) 0.001(2) -0.004(2)
C(12) 0.020(2) 0.017(2) 0.029(2) 0.003(2) 0.003(2) 0.001(2)
C(13) 0.031(3) 0.040(3) 0.019(2) 0.005(2) 0.005(2) 0.009(2)
C(14) 0.013(2) 0.016(2) 0.019(2) 0.0050(19) 0.0029(19) 0.0043(19)
C(15) 0.020(2) 0.020(2) 0.027(2) -0.002(2) 0.007(2) 0.000(2)
C(16) 0.032(3) 0.020(2) 0.035(3) -0.004(2) 0.009(2) 0.014(2)
C(17) 0.028(3) 0.037(3) 0.017(2) 0.004(2) 0.003(2) 0.010(2)
C(18) 0.029(2) 0.033(3) 0.019(2) -0.002(2) 0.002(2) -0.003(2)
C(19) 0.025(2) 0.016(2) 0.017(2) 0.002(2) 0.003(2) 0.001(2)
C(20) 0.016(2) 0.010(2) 0.023(2) -0.0010(19) -0.001(2) -0.0001(19)
C(21) 0.021(2) 0.018(2) 0.021(2) 0.000(2) 0.002(2) -0.001(2)
C(22) 0.020(2) 0.028(3) 0.032(3) 0.004(2) 0.003(2) -0.007(2)
C(23) 0.016(2) 0.016(2) 0.042(3) 0.009(2) -0.008(2) -0.004(2)
C(24) 0.025(2) 0.023(2) 0.024(2) -0.002(2) -0.011(2) 0.000(2)
C(25) 0.019(2) 0.021(2) 0.021(2) 0.001(2) -0.001(2) 0.000(2)
C(26) 0.026(2) 0.022(2) 0.025(2) -0.006(2) 0.004(2) 0.004(2)

loop_
_atom_type_symbol
_atom_type_description
_atom_type_scat_dispersion_real
_atom_type_scat_dispersion_imag
_atom_type_scat_source
Pt Pt -1.703 8.390
;
International Tables for Crystallography
(1992, Vol. C, Tables 4.2.6.8 and 6.1.1.4)
;
C C 0.003 0.002
;
International Tables for Crystallography
(1992, Vol. C, Tables 4.2.6.8 and 6.1.1.4)
;
H H 0.000 0.000
;
International Tables for Crystallography
(1992, Vol. C, Table 6.1.1.4)
;
O O 0.011 0.006
;
International Tables for Crystallography
(1992, Vol. C, Tables 4.2.6.8 and 6.1.1.4)
;
Cl Cl 0.148 0.159
;
International Tables for Crystallography
(1992, Vol. C, Tables 4.2.6.8 and 6.1.1.4)
;
P P 0.102 0.094
;
International Tables for Crystallography
(1992, Vol. C, Tables 4.2.6.8 and 6.1.1.4)
;

loop_
_geom_angle_atom_site_label_1
_geom_angle_atom_site_label_2
_geom_angle_atom_site_label_3
_geom_angle
_geom_angle_publ_flag
Cl1 Pt1 Cl2 89.37(4) yes
P1 Pt1 P2 98.14(4) yes
Cl1 Pt1 P1 83.49(4) yes
Cl1 Pt1 P2 175.95(4) yes
Cl2 Pt1 P1 168.82(4) yes
Cl2 Pt1 P2 89.56(4) yes
Pt(1) P(1) O(1) 116.11(12) no
Pt(1) P(1) C(1) 111.37(16) no
Pt(1) P(1) C(7) 120.68(16) no
O(1) P(1) C(1) 102.3(2) no
O(1) P(1) C(7) 103.3(2) no
C(1) P(1) C(7) 100.6(2) no
Pt(1) P(2) O(2) 116.82(13) no
Pt(1) P(2) C(14) 114.29(15) no
Pt(1) P(2) C(20) 113.76(15) no
O(2) P(2) C(14) 99.56(19) no
O(2) P(2) C(20) 103.39(19) no
C(14) P(2) C(20) 107.5(2) no
P(1) O(1) C(13) 122.7(3) no
P(2) O(2) C(26) 121.4(2) no
P(1) C(1) C(2) 119.4(3) no
P(1) C(1) C(6) 120.8(3) no
C(2) C(1) C(6) 119.5(4) no
C(1) C(2) C(3) 120.0(4) no
C(2) C(3) C(4) 120.3(5) no
C(3) C(4) C(5) 120.4(4) no
C(4) C(5) C(6) 119.4(5) no
C(1) C(6) C(5) 120.4(4) no
P(1) C(7) C(8) 119.5(3) no
P(1) C(7) C(12) 120.5(3) no
C(8) C(7) C(12) 119.9(4) no
C(7) C(8) C(9) 120.1(4) no
C(8) C(9) C(10) 119.5(4) no
C(9) C(10) C(11) 120.7(4) no
C(10) C(11) C(12) 120.0(4) no
C(7) C(12) C(11) 119.9(4) no
P(2) C(14) C(15) 120.1(3) no
P(2) C(14) C(19) 120.2(3) no
C(15) C(14) C(19) 119.4(4) no
C(14) C(15) C(16) 120.4(4) no
C(15) C(16) C(17) 120.1(4) no
C(16) C(17) C(18) 120.0(4) no
C(17) C(18) C(19) 120.7(4) no
C(14) C(19) C(18) 119.4(4) no
P(2) C(20) C(21) 121.6(3) no
P(2) C(20) C(25) 119.5(3) no
C(21) C(20) C(25) 118.8(4) no
C(20) C(21) C(22) 120.1(4) no
C(21) C(22) C(23) 120.2(5) no
C(22) C(23) C(24) 120.1(4) no
C(23) C(24) C(25) 119.7(4) no
C(20) C(25) C(24) 121.0(4) no
C(1) C(2) H(2) 120.0 no
C(3) C(2) H(2) 120.0 no
C(2) C(3) H(3) 119.9 no
C(4) C(3) H(3) 119.9 no
C(3) C(4) H(4) 119.8 no
C(5) C(4) H(4) 119.8 no
C(4) C(5) H(5) 120.3 no
C(6) C(5) H(5) 120.3 no
C(1) C(6) H(6) 119.8 no
C(5) C(6) H(6) 119.8 no
C(7) C(8) H(8) 120.0 no
C(9) C(8) H(8) 120.0 no
C(8) C(9) H(9) 120.3 no
C(10) C(9) H(9) 120.3 no
C(9) C(10) H(10) 119.7 no
C(11) C(10) H(10) 119.7 no
C(10) C(11) H(11) 120.0 no
C(12) C(11) H(11) 120.0 no
C(7) C(12) H(12) 120.0 no
C(11) C(12) H(12) 120.0 no
O(1) C(13) H(30) 109.5 no
O(1) C(13) H(31) 109.5 no
O(1) C(13) H(33) 109.5 no
H(30) C(13) H(31) 109.5 no
H(30) C(13) H(33) 109.5 no
H(31) C(13) H(33) 109.5 no
C(14) C(15) H(15) 119.8 no
C(16) C(15) H(15) 119.8 no
C(15) C(16) H(16) 120.0 no
C(17) C(16) H(16) 120.0 no
C(16) C(17) H(17) 120.0 no
C(18) C(17) H(17) 120.0 no
C(17) C(18) H(18) 119.7 no
C(19) C(18) H(18) 119.6 no
C(14) C(19) H(19) 120.3 no
C(18) C(19) H(19) 120.3 no
C(20) C(21) H(21) 120.0 no
C(22) C(21) H(21) 120.0 no
C(21) C(22) H(22) 119.9 no
C(23) C(22) H(22) 119.9 no
C(22) C(23) H(23) 120.0 no
C(24) C(23) H(23) 120.0 no
C(23) C(24) H(24) 120.1 no
C(25) C(24) H(24) 120.1 no
C(20) C(25) H(25) 119.5 no
C(24) C(25) H(25) 119.5 no
O(2) C(26) H(28) 109.5 no
O(2) C(26) H(26) 109.5 no
O(2) C(26) H(27) 109.5 no
H(28) C(26) H(26) 109.5 no
H(28) C(26) H(27) 109.5 no
H(26) C(26) H(27) 109.5 no

loop_
_geom_bond_atom_site_label_1
_geom_bond_atom_site_label_2
_geom_bond_distance
_geom_bond_publ_flag
Pt1 Cl1 2.3693(12) yes
Pt1 Cl2 2.3533(12) yes
Pt1 P1 2.2272(11) yes
Pt1 P2 2.2279(12) yes
P(1) O(1) 1.593(3) no
P(1) C(1) 1.826(4) no
P(1) C(7) 1.815(4) no
P(2) O(2) 1.605(3) no
P(2) C(14) 1.797(4) no
P(2) C(20) 1.821(4) no
O(1) C(13) 1.434(6) no
O(2) C(26) 1.444(6) no
C(1) C(2) 1.385(7) no
C(1) C(6) 1.388(7) no
C(2) C(3) 1.384(7) no
C(3) C(4) 1.375(7) no
C(4) C(5) 1.383(8) no
C(5) C(6) 1.390(7) no
C(7) C(8) 1.396(6) no
C(7) C(12) 1.386(6) no
C(8) C(9) 1.387(7) no
C(9) C(10) 1.385(7) no
C(10) C(11) 1.383(8) no
C(11) C(12) 1.387(7) no
C(14) C(15) 1.390(6) no
C(14) C(19) 1.407(6) no
C(15) C(16) 1.379(7) no
C(16) C(17) 1.395(7) no
C(17) C(18) 1.372(7) no
C(18) C(19) 1.389(6) no
C(20) C(21) 1.398(7) no
C(20) C(25) 1.395(6) no
C(21) C(22) 1.385(7) no
C(22) C(23) 1.385(7) no
C(23) C(24) 1.389(7) no
C(24) C(25) 1.375(7) no
C(2) H(2) 0.950 no
C(3) H(3) 0.950 no
C(4) H(4) 0.950 no
C(5) H(5) 0.950 no
C(6) H(6) 0.950 no
C(8) H(8) 0.950 no
C(9) H(9) 0.950 no
C(10) H(10) 0.950 no
C(11) H(11) 0.950 no
C(12) H(12) 0.950 no
C(13) H(30) 0.980 no
C(13) H(31) 0.980 no
C(13) H(33) 0.980 no
C(15) H(15) 0.950 no
C(16) H(16) 0.950 no
C(17) H(17) 0.950 no
C(18) H(18) 0.950 no
C(19) H(19) 0.950 no
C(21) H(21) 0.950 no
C(22) H(22) 0.950 no
C(23) H(23) 0.950 no
C(24) H(24) 0.950 no
C(25) H(25) 0.950 no
C(26) H(28) 0.980 no
C(26) H(26) 0.980 no
C(26) H(27) 0.980 no

loop_
_geom_contact_atom_site_label_1
_geom_contact_atom_site_label_2
_geom_contact_distance
_geom_contact_site_symmetry_2
Cl(1) C(16) 3.518(5) 3_557
O(2) C(22) 3.542(6) 3_567
C(2) C(26) 3.478(7) 2_546
C(3) C(3) 3.412(7) 3_657
C(4) C(13) 3.557(7) 2_546
C(5) C(13) 3.518(7) 2_546
C(13) C(4) 3.557(7) 2_556
C(13) C(5) 3.518(7) 2_556
C(16) Cl(1) 3.518(5) 3_557
C(17) C(23) 3.589(7) 4_555
C(17) C(24) 3.504(7) 4_555
C(22) O(2) 3.542(6) 3_567
C(23) C(17) 3.589(7) 4_454
C(24) C(17) 3.504(7) 4_454
C(26) C(2) 3.478(7) 2_556
Cl(1) H(10) 2.716 4_454
Cl(1) H(11) 3.298 2_546
Cl(1) H(12) 3.049 2_546
Cl(1) H(28) 3.085 2_546
Cl(1) H(16) 2.716 3_557
Cl(1) H(23) 3.462 2_446
Cl(1) H(26) 3.294 2_546
Cl(2) H(5) 2.941 3_557
Cl(2) H(9) 2.968 4_454
Cl(2) H(16) 3.085 3_557
Cl(2) H(23) 3.034 2_446
Cl(2) H(24) 3.347 2_446
O(1) H(26) 3.021 2_546
O(2) H(21) 3.488 3_567
O(2) H(22) 3.270 3_567
C(1) H(28) 3.556 2_546
C(2) H(3) 3.577 3_657
C(2) H(28) 3.366 2_546
C(2) H(27) 2.931 2_546
C(3) H(30) 3.434 2_546
C(3) H(3) 3.570 3_657
C(3) H(25) 3.165 2_546
C(3) H(27) 3.265 2_546
C(4) H(30) 3.192 2_546
C(4) H(2) 3.554 3_657
C(4) H(31) 3.323 2_546
C(4) H(33) 3.583 2_546
C(5) H(30) 3.334 2_546
C(5) H(31) 3.482 2_546
C(5) H(33) 3.163 2_546
C(6) H(33) 3.534 2_546
C(6) H(15) 3.594 3_557
C(7) H(4) 3.363 3_657
C(8) H(3) 2.999 3_657
C(8) H(4) 3.324 3_657
C(9) H(3) 3.074 3_657
C(9) H(4) 3.166 3_657
C(9) H(23) 3.255 3_567
C(9) H(25) 3.353 4_555
C(10) H(4) 3.001 3_657
C(10) H(11) 3.005 3_667
C(10) H(22) 3.115 3_567
C(10) H(23) 3.024 3_567
C(11) H(4) 3.054 3_657
C(11) H(10) 3.287 3_667
C(11) H(11) 3.118 3_667
C(11) H(17) 3.502 4_554
C(11) H(22) 3.382 1_655
C(11) H(22) 3.209 3_567
C(12) H(4) 3.235 3_657
C(12) H(17) 3.125 4_554
C(13) H(21) 3.259 4_554
C(13) H(26) 3.322 2_546
C(14) H(33) 3.385 4_455
C(15) H(6) 3.575 3_557
C(15) H(33) 3.052 4_455
C(16) H(12) 3.389 4_455
C(16) H(33) 2.940 4_455
C(16) H(23) 3.468 4_555
C(16) H(24) 3.231 4_555
C(17) H(12) 3.010 4_455
C(17) H(33) 3.160 4_455
C(17) H(23) 3.534 4_555
C(17) H(24) 3.403 4_555
C(18) H(2) 3.374 4_455
C(18) H(33) 3.468 4_455
C(19) H(33) 3.578 4_455
C(20) H(19) 3.259 3_567
C(21) H(31) 3.503 4_455
C(21) H(19) 2.971 3_567
C(21) H(26) 3.170 3_567
C(22) H(11) 3.205 1_455
C(22) H(19) 2.861 3_567
C(22) H(26) 3.313 3_567
C(23) H(10) 3.433 3_567
C(23) H(11) 3.340 1_455
C(23) H(16) 3.387 4_454
C(23) H(17) 3.014 4_454
C(23) H(18) 3.298 3_567
C(23) H(19) 3.040 3_567
C(24) H(3) 3.582 2_556
C(24) H(16) 3.473 4_454
C(24) H(17) 3.217 4_454
C(24) H(18) 2.980 3_567
C(24) H(19) 3.313 3_567
C(25) H(3) 3.322 2_556
C(25) H(9) 3.236 4_454
C(25) H(18) 3.514 3_567
C(25) H(19) 3.422 3_567
C(26) H(2) 3.340 2_556
C(26) H(21) 3.351 3_567
C(26) H(22) 3.471 3_567
H(30) C(3) 3.434 2_556
H(30) C(4) 3.192 2_556
H(30) C(5) 3.334 2_556
H(30) H(4) 3.461 2_556
H(2) C(4) 3.554 3_657
H(2) C(18) 3.374 4_554
H(2) C(26) 3.340 2_546
H(2) H(4) 3.436 3_657
H(2) H(28) 3.494 2_546
H(2) H(18) 2.835 4_554
H(2) H(25) 3.480 2_546
H(2) H(26) 3.329 2_546
H(2) H(27) 2.704 2_546
H(3) C(2) 3.577 3_657
H(3) C(3) 3.570 3_657
H(3) C(8) 2.999 3_657
H(3) C(9) 3.074 3_657
H(3) C(24) 3.582 2_546
H(3) C(25) 3.322 2_546
H(3) H(8) 2.974 3_657
H(3) H(9) 3.125 3_657
H(3) H(24) 3.112 2_546
H(3) H(25) 2.579 2_546
H(3) H(27) 3.281 2_546
H(4) C(7) 3.363 3_657
H(4) C(8) 3.324 3_657
H(4) C(9) 3.166 3_657
H(4) C(10) 3.001 3_657
H(4) C(11) 3.054 3_657
H(4) C(12) 3.235 3_657
H(4) H(30) 3.461 2_546
H(4) H(2) 3.436 3_657
H(4) H(31) 3.185 2_546
H(4) H(10) 3.412 3_657
H(4) H(11) 3.506 3_657
H(5) Cl(2) 2.941 3_557
H(5) H(31) 3.486 2_546
H(5) H(33) 3.148 2_546
H(5) H(15) 3.327 3_557
H(5) H(21) 3.546 3_557
H(6) C(15) 3.575 3_557
H(6) H(15) 2.937 3_557
H(6) H(16) 3.521 3_557
H(31) C(4) 3.323 2_556
H(31) C(5) 3.482 2_556
H(31) C(21) 3.503 4_554
H(31) H(4) 3.185 2_556
H(31) H(5) 3.486 2_556
H(31) H(10) 3.369 4_454
H(31) H(21) 2.837 4_554
H(31) H(22) 3.295 4_554
H(31) H(26) 2.863 2_546
H(8) H(3) 2.974 3_657
H(8) H(24) 3.152 4_555
H(9) Cl(2) 2.968 4_555
H(9) C(25) 3.236 4_555
H(9) H(3) 3.125 3_657
H(9) H(23) 3.066 3_567
H(9) H(24) 3.477 4_555
H(9) H(25) 2.663 4_555
H(10) Cl(1) 2.716 4_555
H(10) C(11) 3.287 3_667
H(10) C(23) 3.433 3_567
H(10) H(4) 3.412 3_657
H(10) H(31) 3.369 4_555
H(10) H(11) 2.463 3_667
H(10) H(22) 3.508 1_655
H(10) H(22) 3.210 3_567
H(10) H(23) 2.660 3_567
H(11) Cl(1) 3.298 2_556
H(11) C(10) 3.005 3_667
H(11) C(11) 3.118 3_667
H(11) C(22) 3.205 1_655
H(11) C(23) 3.340 1_655
H(11) H(4) 3.506 3_657
H(11) H(10) 2.463 3_667
H(11) H(11) 2.682 3_667
H(11) H(17) 3.291 4_554
H(11) H(22) 2.667 1_655
H(11) H(22) 3.346 3_567
H(11) H(23) 2.935 1_655
H(12) Cl(1) 3.049 2_556
H(12) C(16) 3.389 4_554
H(12) C(17) 3.010 4_554
H(12) H(16) 3.276 4_554
H(12) H(17) 2.572 4_554
H(33) C(4) 3.583 2_556
H(33) C(5) 3.163 2_556
H(33) C(6) 3.534 2_556
H(33) C(14) 3.385 4_554
H(33) C(15) 3.052 4_554
H(33) C(16) 2.940 4_554
H(33) C(17) 3.160 4_554
H(33) C(18) 3.468 4_554
H(33) C(19) 3.578 4_554
H(33) H(5) 3.148 2_556
H(33) H(15) 3.444 4_554
H(33) H(16) 3.287 4_554
H(33) H(21) 2.874 4_554
H(33) H(26) 3.557 2_546
H(28) Cl(1) 3.085 2_556
H(28) C(1) 3.556 2_556
H(28) C(2) 3.366 2_556
H(28) H(2) 3.494 2_556
H(15) C(6) 3.594 3_557
H(15) H(5) 3.327 3_557
H(15) H(6) 2.937 3_557
H(15) H(33) 3.444 4_455
H(15) H(15) 3.476 3_557
H(16) Cl(1) 2.716 3_557
H(16) Cl(2) 3.085 3_557
H(16) C(23) 3.387 4_555
H(16) C(24) 3.473 4_555
H(16) H(6) 3.521 3_557
H(16) H(12) 3.276 4_455
H(16) H(33) 3.287 4_455
H(16) H(23) 2.873 4_555
H(16) H(24) 3.051 4_555
H(17) C(11) 3.502 4_455
H(17) C(12) 3.125 4_455
H(17) C(23) 3.014 4_555
H(17) C(24) 3.217 4_555
H(17) H(11) 3.291 4_455
H(17) H(12) 2.572 4_455
H(17) H(23) 3.009 4_555
H(17) H(24) 3.358 4_555
H(18) C(23) 3.298 3_567
H(18) C(24) 2.980 3_567
H(18) C(25) 3.514 3_567
H(18) H(2) 2.835 4_455
H(18) H(23) 3.477 3_567
H(18) H(24) 2.941 3_567
H(18) H(27) 3.553 3_567
H(19) C(20) 3.259 3_567
H(19) C(21) 2.971 3_567
H(19) C(22) 2.861 3_567
H(19) C(23) 3.040 3_567
H(19) C(24) 3.313 3_567
H(19) C(25) 3.422 3_567
H(19) H(21) 3.405 3_567
H(19) H(22) 3.250 3_567
H(19) H(23) 3.511 3_567
H(19) H(27) 3.468 3_567
H(21) O(2) 3.488 3_567
H(21) C(13) 3.259 4_455
H(21) C(26) 3.351 3_567
H(21) H(5) 3.546 3_557
H(21) H(31) 2.837 4_455
H(21) H(33) 2.874 4_455
H(21) H(19) 3.405 3_567
H(21) H(26) 2.568 3_567
H(22) O(2) 3.270 3_567
H(22) C(10) 3.115 3_567
H(22) C(11) 3.382 1_455
H(22) C(11) 3.209 3_567
H(22) C(26) 3.471 3_567
H(22) H(31) 3.295 4_455
H(22) H(10) 3.508 1_455
H(22) H(10) 3.210 3_567
H(22) H(11) 2.667 1_455
H(22) H(11) 3.346 3_567
H(22) H(19) 3.250 3_567
H(22) H(26) 2.858 3_567
H(23) Cl(1) 3.462 2_456
H(23) Cl(2) 3.034 2_456
H(23) C(9) 3.255 3_567
H(23) C(10) 3.024 3_567
H(23) C(16) 3.468 4_454
H(23) C(17) 3.534 4_454
H(23) H(9) 3.066 3_567
H(23) H(10) 2.660 3_567
H(23) H(11) 2.935 1_455
H(23) H(16) 2.873 4_454
H(23) H(17) 3.009 4_454
H(23) H(18) 3.477 3_567
H(23) H(19) 3.511 3_567
H(24) Cl(2) 3.347 2_456
H(24) C(16) 3.231 4_454
H(24) C(17) 3.403 4_454
H(24) H(3) 3.112 2_556
H(24) H(8) 3.152 4_454
H(24) H(9) 3.477 4_454
H(24) H(16) 3.051 4_454
H(24) H(17) 3.358 4_454
H(24) H(18) 2.941 3_567
H(25) C(3) 3.165 2_556
H(25) C(9) 3.353 4_454
H(25) H(2) 3.480 2_556
H(25) H(3) 2.579 2_556
H(25) H(9) 2.663 4_454
H(26) Cl(1) 3.294 2_556
H(26) O(1) 3.021 2_556
H(26) C(13) 3.322 2_556
H(26) C(21) 3.170 3_567
H(26) C(22) 3.313 3_567
H(26) H(2) 3.329 2_556
H(26) H(31) 2.863 2_556
H(26) H(33) 3.557 2_556
H(26) H(21) 2.568 3_567
H(26) H(22) 2.858 3_567
H(27) C(2) 2.931 2_556
H(27) C(3) 3.265 2_556
H(27) H(2) 2.704 2_556
H(27) H(3) 3.281 2_556
H(27) H(18) 3.553 3_567
H(27) H(19) 3.468 3_567

loop_
_geom_hbond_atom_site_label_D
_geom_hbond_atom_site_label_H
_geom_hbond_atom_site_label_A
_geom_hbond_site_symmetry_A
_geom_hbond_distance_DH
_geom_hbond_distance_HA
_geom_hbond_distance_DA
_geom_hbond_angle_DHA
_geom_hbond_publ_flag
C10 H10 Cl1 4_555 0.95 2.72 3.642(6) 165 yes
C16 H16 Cl1 3_557 0.95 2.72 3.518(5) 143 yes
C4 H4 Cg1 3_657 0.95 2.88 3.692(5) 145 yes
C19 H19 Cg2 3_567 0.95 2.83 3.641(4) 144 yes

loop_
_geom_torsion_atom_site_label_1
_geom_torsion_atom_site_label_2
_geom_torsion_atom_site_label_3
_geom_torsion_atom_site_label_4
_geom_torsion
Cl(1) Pt(1) P(1) O(1) 58.22(15)
Cl(1) Pt(1) P(1) C(1) -58.24(16)
Cl(1) Pt(1) P(1) C(7) -175.70(19)
Cl(2) Pt(1) P(1) O(1) 108.8(2)
Cl(2) Pt(1) P(1) C(1) -7.6(3)
Cl(2) Pt(1) P(1) C(7) -125.1(2)
Cl(2) Pt(1) P(2) O(2) -154.11(14)
Cl(2) Pt(1) P(2) C(14) 90.27(17)
Cl(2) Pt(1) P(2) C(20) -33.70(17)
P(1) Pt(1) P(2) O(2) 34.03(14)
P(1) Pt(1) P(2) C(14) -81.59(17)
P(1) Pt(1) P(2) C(20) 154.44(17)
P(2) Pt(1) P(1) O(1) -118.04(15)
P(2) Pt(1) P(1) C(1) 125.50(16)
P(2) Pt(1) P(1) C(7) 8.04(19)
Pt(1) P(1) O(1) C(13) 30.6(3)
Pt(1) P(1) C(1) C(2) 155.6(3)
Pt(1) P(1) C(1) C(6) -30.4(4)
Pt(1) P(1) C(7) C(8) 65.7(4)
Pt(1) P(1) C(7) C(12) -117.6(3)
O(1) P(1) C(1) C(2) 31.0(4)
O(1) P(1) C(1) C(6) -155.0(3)
C(1) P(1) O(1) C(13) 152.1(3)
O(1) P(1) C(7) C(8) -162.6(3)
O(1) P(1) C(7) C(12) 14.1(4)
C(7) P(1) O(1) C(13) -103.8(3)
C(1) P(1) C(7) C(8) -57.1(4)
C(1) P(1) C(7) C(12) 119.6(4)
C(7) P(1) C(1) C(2) -75.3(4)
C(7) P(1) C(1) C(6) 98.7(4)
Pt(1) P(2) O(2) C(26) 65.8(3)
Pt(1) P(2) C(14) C(15) -22.1(4)
Pt(1) P(2) C(14) C(19) 151.8(3)
Pt(1) P(2) C(20) C(21) 135.8(3)
Pt(1) P(2) C(20) C(25) -47.3(4)
O(2) P(2) C(14) C(15) -147.4(3)
O(2) P(2) C(14) C(19) 26.5(4)
C(14) P(2) O(2) C(26) -170.7(3)
O(2) P(2) C(20) C(21) -96.5(4)
O(2) P(2) C(20) C(25) 80.4(3)
C(20) P(2) O(2) C(26) -60.0(3)
C(14) P(2) C(20) C(21) 8.2(4)
C(14) P(2) C(20) C(25) -174.9(3)
C(20) P(2) C(14) C(15) 105.2(4)
C(20) P(2) C(14) C(19) -80.9(4)
P(1) C(1) C(2) C(3) 175.0(3)
P(1) C(1) C(6) C(5) -174.2(3)
C(2) C(1) C(6) C(5) -0.2(6)
C(6) C(1) C(2) C(3) 0.9(7)
C(1) C(2) C(3) C(4) -0.3(6)
C(2) C(3) C(4) C(5) -1.2(8)
C(3) C(4) C(5) C(6) 1.9(7)
C(4) C(5) C(6) C(1) -1.2(7)
P(1) C(7) C(8) C(9) 177.3(3)
P(1) C(7) C(12) C(11) -176.5(3)
C(8) C(7) C(12) C(11) 0.2(5)
C(12) C(7) C(8) C(9) 0.6(7)
C(7) C(8) C(9) C(10) -1.8(7)
C(8) C(9) C(10) C(11) 2.2(7)
C(9) C(10) C(11) C(12) -1.4(7)
C(10) C(11) C(12) C(7) 0.2(5)
P(2) C(14) C(15) C(16) 173.0(3)
P(2) C(14) C(19) C(18) -173.4(3)
C(15) C(14) C(19) C(18) 0.6(7)
C(19) C(14) C(15) C(16) -1.0(7)
C(14) C(15) C(16) C(17) 1.0(7)
C(15) C(16) C(17) C(18) -0.6(7)
C(16) C(17) C(18) C(19) 0.2(6)
C(17) C(18) C(19) C(14) -0.2(5)
P(2) C(20) C(21) C(22) 176.7(3)
P(2) C(20) C(25) C(24) -175.6(3)
C(21) C(20) C(25) C(24) 1.4(7)
C(25) C(20) C(21) C(22) -0.2(5)
C(20) C(21) C(22) C(23) -0.6(7)
C(21) C(22) C(23) C(24) 0.2(6)
C(22) C(23) C(24) C(25) 1.0(7)
C(23) C(24) C(25) C(20) -1.8(7)
